data_4120696
loop_
_publ_author_name
'Neudeck, Sven'
'Maji, Somnath'
'L\'opez, Isidoro'
'Meyer, Steffen'
'Meyer, Franc'
'Llobet, Antoni'

_publ_section_title
;
 New powerful and oxidatively rugged dinuclear ru water oxidation
 catalyst: control of mechanistic pathways by tailored ligand design.
;
_journal_issue 1
_journal_name_full 'Journal of the American Chemical Society'
_journal_page_first 24
_journal_page_last 27
_journal_paper_doi 10.1021/ja409974b
_journal_volume 136
_journal_year 2014
_chemical_formula_sum 'C184 H160 F48 N40 O8 P8 Ru8'
_chemical_formula_weight 5027.84
_chemical_name_systematic
;
 ?
;
_space_group_IT_number 15
_symmetry_cell_setting monoclinic
_symmetry_space_group_name_Hall '-C 2yc'
_symmetry_space_group_name_H-M 'C 1 2/c 1'
_atom_sites_solution_hydrogens geom
_atom_sites_solution_primary direct
_atom_sites_solution_secondary difmap
_audit_creation_method SHELXL-97
_cell_angle_alpha 90.00
_cell_angle_beta 114.892(8)
_cell_angle_gamma 90.00
_cell_formula_units_Z 2
_cell_length_a 23.329(2)
_cell_length_b 18.055(3)
_cell_length_c 25.448(3)
_cell_measurement_reflns_used 49636
_cell_measurement_temperature 133(2)
_cell_measurement_theta_max 26.84
_cell_measurement_theta_min 1.48
_cell_volume 9723(2)
_computing_cell_refinement 'X-AREA (Stoe & Cie, 2002)'
_computing_data_collection 'X-AREA (Stoe & Cie, 2002)'
_computing_data_reduction 'X-AREA (Stoe & Cie, 2002)'
_computing_molecular_graphics 'DIAMOND (Brandenburg, 2001)'
_computing_publication_material 'SHELXL-97 (Sheldrick, 1997)'
_computing_structure_refinement 'SHELXL-97 (Sheldrick, 1997)'
_computing_structure_solution 'SHELXS-97 (Sheldrick, 1990)'
_diffrn_ambient_temperature 133(2)
_diffrn_measured_fraction_theta_full 0.987
_diffrn_measured_fraction_theta_max 0.987
_diffrn_measurement_device_type 'Stoe IPDS II'
_diffrn_measurement_method \w
_diffrn_radiation_monochromator graphite
_diffrn_radiation_source 'fine-focus sealed tube'
_diffrn_radiation_type MoK\a
_diffrn_radiation_wavelength 0.71073
_diffrn_reflns_av_R_equivalents 0.0696
_diffrn_reflns_av_sigmaI/netI 0.0745
_diffrn_reflns_limit_h_max 29
_diffrn_reflns_limit_h_min -29
_diffrn_reflns_limit_k_max 22
_diffrn_reflns_limit_k_min -21
_diffrn_reflns_limit_l_max 32
_diffrn_reflns_limit_l_min -32
_diffrn_reflns_number 49636
_diffrn_reflns_theta_full 26.84
_diffrn_reflns_theta_max 26.84
_diffrn_reflns_theta_min 1.48
_exptl_absorpt_coefficient_mu 0.784
_exptl_absorpt_correction_T_max 0.8432
_exptl_absorpt_correction_T_min 0.6098
_exptl_absorpt_correction_type numerical
_exptl_absorpt_process_details 'X-RED (Stoe & Cie, 2002)'
_exptl_crystal_colour brown
_exptl_crystal_density_diffrn 1.717
_exptl_crystal_density_method 'not measured'
_exptl_crystal_description block
_exptl_crystal_F_000 5024
_exptl_crystal_size_max 0.45
_exptl_crystal_size_mid 0.16
_exptl_crystal_size_min 0.12
_refine_diff_density_max 0.812
_refine_diff_density_min -0.878
_refine_diff_density_rms 0.080
_refine_ls_extinction_method none
_refine_ls_goodness_of_fit_ref 0.853
_refine_ls_hydrogen_treatment constr
_refine_ls_matrix_type full
_refine_ls_number_parameters 688
_refine_ls_number_reflns 10324
_refine_ls_number_restraints 134
_refine_ls_restrained_S_all 0.884
_refine_ls_R_factor_all 0.0720
_refine_ls_R_factor_gt 0.0369
_refine_ls_shift/su_max 0.084
_refine_ls_shift/su_mean 0.003
_refine_ls_structure_factor_coef Fsqd
_refine_ls_weighting_details 'calc w=1/[\s^2^(Fo^2^)+(0.0352P)^2^+0.0000P] where P=(Fo^2^+2Fc^2^)/3'
_refine_ls_weighting_scheme calc
_refine_ls_wR_factor_gt 0.0689
_refine_ls_wR_factor_ref 0.0753
_reflns_number_gt 6972
_reflns_number_total 10324
_reflns_threshold_expression >2sigma(I)
_cod_data_source_file ja409974b_si_002.cif
_cod_data_source_block 2-sn7
_cod_depositor_comments
;
The following automatic conversions were performed:

'_symmetry_cell_setting' value 'Monoclinic' changed to 'monoclinic'
according to
/usr/data/users/saulius/automatic-downloads/current/ACS/lib/dictionaries/cif_core.dic
dictionary named 'cif_core.dic' version 2.4.2 from 2011-04-26.

Automatic conversion script
Id: cif_fix_values 2281 2013-09-26 08:29:07Z andrius 
;
_cod_original_sg_symbol_H-M 'C 2/c'
_cod_database_code 4120696

loop_
_symmetry_equiv_pos_as_xyz
'x, y, z'
'-x, y, -z+1/2'
'x+1/2, y+1/2, z'
'-x+1/2, y+1/2, -z+1/2'
'-x, -y, -z'
'x, -y, z-1/2'
'-x+1/2, -y+1/2, -z'
'x+1/2, -y+1/2, z-1/2'

loop_
_atom_site_label
_atom_site_type_symbol
_atom_site_fract_x
_atom_site_fract_y
_atom_site_fract_z
_atom_site_U_iso_or_equiv
_atom_site_adp_type
_atom_site_occupancy
_atom_site_symmetry_multiplicity
_atom_site_calc_flag
_atom_site_refinement_flags
_atom_site_disorder_assembly
_atom_site_disorder_group
Ru1 Ru 0.396608(14) 0.304427(17) 0.446836(12) 0.02140(7) Uani 1 1 d . . .
Ru2 Ru 0.342056(14) 0.136345(16) 0.317631(12) 0.01968(7) Uani 1 1 d . . .
O1 O 0.40235(12) 0.19247(14) 0.47517(10) 0.0284(6) Uani 1 1 d . . .
O2 O 0.36979(12) 0.10373(13) 0.40544(10) 0.0260(6) Uani 1 1 d . . .
N1 N 0.43316(15) 0.34910(17) 0.52910(13) 0.0283(7) Uani 1 1 d . . .
N2 N 0.39410(14) 0.40940(16) 0.42803(13) 0.0246(7) Uani 1 1 d . . .
N3 N 0.36027(13) 0.30031(15) 0.35930(12) 0.0200(6) Uani 1 1 d . . .
N4 N 0.34432(15) 0.24777(16) 0.31920(13) 0.0229(6) Uani 1 1 d . . .
N5 N 0.31537(14) 0.15788(16) 0.23581(12) 0.0226(7) Uani 1 1 d . . .
N6 N 0.33113(14) 0.02882(17) 0.28506(14) 0.0275(7) Uani 1 1 d . . .
N7 N 0.48912(14) 0.29151(16) 0.45420(12) 0.0250(7) Uani 1 1 d . . .
N8 N 0.30438(14) 0.30972(17) 0.44112(12) 0.0268(7) Uani 1 1 d . . .
N9 N 0.43757(14) 0.13285(17) 0.33467(13) 0.0271(7) Uani 1 1 d . . .
N10 N 0.24764(13) 0.13473(16) 0.30550(12) 0.0222(6) Uani 1 1 d . . .
C1 C 0.45415(18) 0.3125(2) 0.58000(15) 0.0319(9) Uani 1 1 d . . .
H1 H 0.4525 0.2610 0.5796 0.038 Uiso 1 1 calc R . .
C2 C 0.4781(2) 0.3491(3) 0.63301(17) 0.0398(11) Uani 1 1 d . . .
H2 H 0.4925 0.3227 0.6676 0.048 Uiso 1 1 calc R . .
C3 C 0.4802(2) 0.4256(3) 0.63322(19) 0.0440(11) Uani 1 1 d . . .
H3 H 0.4959 0.4511 0.6682 0.053 Uiso 1 1 calc R . .
C4 C 0.4590(2) 0.4638(3) 0.58196(19) 0.0427(11) Uani 1 1 d . . .
H4 H 0.4600 0.5153 0.5820 0.051 Uiso 1 1 calc R . .
C5 C 0.43609(18) 0.4249(2) 0.52962(17) 0.0310(9) Uani 1 1 d . . .
C6 C 0.41324(17) 0.4600(2) 0.47256(17) 0.0285(9) Uani 1 1 d . . .
C7 C 0.40865(19) 0.5349(2) 0.46002(19) 0.0379(10) Uani 1 1 d . . .
H7 H 0.4215 0.5696 0.4898 0.045 Uiso 1 1 calc R . .
C8 C 0.38498(19) 0.5578(2) 0.4034(2) 0.0379(10) Uani 1 1 d . . .
H8 H 0.3817 0.6082 0.3951 0.045 Uiso 1 1 calc R . .
C9 C 0.36576(19) 0.5067(2) 0.35818(19) 0.0331(9) Uani 1 1 d . . .
H9 H 0.3502 0.5225 0.3199 0.040 Uiso 1 1 calc R . .
C10 C 0.37042(17) 0.43120(19) 0.37169(17) 0.0257(8) Uani 1 1 d . . .
C11 C 0.35237(16) 0.36868(19) 0.33252(15) 0.0230(8) Uani 1 1 d . . .
C12 C 0.33092(17) 0.3582(2) 0.27278(15) 0.0243(8) Uani 1 1 d . . .
C13 C 0.32610(16) 0.28186(19) 0.26580(15) 0.0216(8) Uani 1 1 d . . .
C14 C 0.30914(17) 0.2293(2) 0.21741(15) 0.0235(8) Uani 1 1 d . . .
C15 C 0.28747(18) 0.2452(2) 0.15836(16) 0.0323(9) Uani 1 1 d . . .
H15 H 0.2836 0.2939 0.1453 0.039 Uiso 1 1 calc R . .
C16 C 0.27186(18) 0.1862(3) 0.11975(16) 0.0360(10) Uani 1 1 d . . .
H16 H 0.2572 0.1956 0.0803 0.043 Uiso 1 1 calc R . .
C17 C 0.27777(18) 0.1143(2) 0.13905(16) 0.0325(9) Uani 1 1 d . . .
H17 H 0.2665 0.0753 0.1127 0.039 Uiso 1 1 calc R . .
C18 C 0.30051(17) 0.0999(2) 0.19767(16) 0.0273(8) Uani 1 1 d . . .
C19 C 0.31164(18) 0.0272(2) 0.22645(17) 0.0299(9) Uani 1 1 d . . .
C20 C 0.3047(2) -0.0397(2) 0.1976(2) 0.0429(11) Uani 1 1 d . . .
H20 H 0.2912 -0.0402 0.1577 0.051 Uiso 1 1 calc R . .
C21 C 0.3175(2) -0.1050(2) 0.2279(2) 0.0490(12) Uani 1 1 d . . .
H21 H 0.3130 -0.1499 0.2087 0.059 Uiso 1 1 calc R . .
C22 C 0.3372(2) -0.1035(2) 0.2868(2) 0.0462(12) Uani 1 1 d . . .
H22 H 0.3463 -0.1473 0.3081 0.055 Uiso 1 1 calc R . .
C23 C 0.34312(19) -0.0356(2) 0.31414(19) 0.0341(9) Uani 1 1 d . . .
H23 H 0.3559 -0.0346 0.3540 0.041 Uiso 1 1 calc R . .
C24 C 0.3175(2) 0.4172(2) 0.22793(18) 0.0370(10) Uani 1 1 d . . .
H24A H 0.2904 0.4540 0.2327 0.056 Uiso 1 1 calc R . .
H24B H 0.2971 0.3955 0.1901 0.056 Uiso 1 1 calc R . .
H24C H 0.3565 0.4398 0.2322 0.056 Uiso 1 1 calc R . .
C25 C 0.53122(19) 0.2504(2) 0.49728(17) 0.0343(9) Uani 1 1 d . . .
H25 H 0.5181 0.2269 0.5229 0.041 Uiso 1 1 calc R . .
C26 C 0.5931(2) 0.2415(3) 0.50514(19) 0.0420(11) Uani 1 1 d . . .
H26 H 0.6206 0.2119 0.5350 0.050 Uiso 1 1 calc R . .
C27 C 0.6137(2) 0.2768(2) 0.46824(18) 0.0385(10) Uani 1 1 d . . .
H27 H 0.6553 0.2722 0.4730 0.046 Uiso 1 1 calc R . .
C28 C 0.57099(18) 0.3193(2) 0.42422(17) 0.0317(9) Uani 1 1 d . . .
H28 H 0.5834 0.3442 0.3988 0.038 Uiso 1 1 calc R . .
C29 C 0.50942(17) 0.32429(19) 0.41825(15) 0.0246(8) Uani 1 1 d . . .
H29 H 0.4807 0.3519 0.3876 0.030 Uiso 1 1 calc R . .
C30 C 0.28113(18) 0.3681(2) 0.45867(16) 0.0316(9) Uani 1 1 d . . .
H30 H 0.3075 0.4083 0.4753 0.038 Uiso 1 1 calc R . .
C31 C 0.2198(2) 0.3709(3) 0.4530(2) 0.0471(12) Uani 1 1 d . . .
H31 H 0.2052 0.4126 0.4650 0.056 Uiso 1 1 calc R . .
C32 C 0.1803(2) 0.3115(3) 0.4295(2) 0.0572(14) Uani 1 1 d . . .
H32 H 0.1387 0.3122 0.4254 0.069 Uiso 1 1 calc R . .
C33 C 0.2043(2) 0.2509(3) 0.4123(2) 0.0499(13) Uani 1 1 d . . .
H33 H 0.1790 0.2096 0.3968 0.060 Uiso 1 1 calc R . .
C34 C 0.26552(18) 0.2517(2) 0.41803(17) 0.0345(9) Uani 1 1 d . . .
H34 H 0.2807 0.2109 0.4056 0.041 Uiso 1 1 calc R . .
C35 C 0.4743(2) 0.0797(3) 0.3678(2) 0.0493(12) Uani 1 1 d . . .
H35 H 0.4563 0.0439 0.3824 0.059 Uiso 1 1 calc R . .
C36 C 0.5380(2) 0.0752(3) 0.3815(3) 0.0691(18) Uani 1 1 d . . .
H36 H 0.5620 0.0371 0.4051 0.083 Uiso 1 1 calc R . .
C37 C 0.5657(2) 0.1257(3) 0.3607(2) 0.0587(14) Uani 1 1 d . . .
H37 H 0.6086 0.1230 0.3696 0.070 Uiso 1 1 calc R . .
C38 C 0.52879(19) 0.1814(2) 0.32618(18) 0.0388(10) Uani 1 1 d . . .
H38 H 0.5462 0.2170 0.3109 0.047 Uiso 1 1 calc R . .
C39 C 0.46539(19) 0.1837(2) 0.31447(16) 0.0311(9) Uani 1 1 d . . .
H39 H 0.4409 0.2220 0.2916 0.037 Uiso 1 1 calc R . .
C40 C 0.22821(17) 0.08572(18) 0.33465(15) 0.0225(8) Uani 1 1 d . . .
H40 H 0.2580 0.0548 0.3617 0.027 Uiso 1 1 calc R . .
C41 C 0.16592(17) 0.0795(2) 0.32603(16) 0.0273(8) Uani 1 1 d . . .
H41 H 0.1543 0.0449 0.3468 0.033 Uiso 1 1 calc R . .
C42 C 0.12127(18) 0.1250(2) 0.28652(17) 0.0314(9) Uani 1 1 d . . .
H42 H 0.0790 0.1212 0.2797 0.038 Uiso 1 1 calc R . .
C43 C 0.14044(19) 0.1763(2) 0.25723(17) 0.0349(10) Uani 1 1 d . . .
H43 H 0.1112 0.2080 0.2305 0.042 Uiso 1 1 calc R . .
C44 C 0.20333(17) 0.1800(2) 0.26788(16) 0.0284(8) Uani 1 1 d . . .
H44 H 0.2158 0.2154 0.2483 0.034 Uiso 1 1 calc R . .
C45 C 0.39412(17) 0.1266(2) 0.45692(15) 0.0248(8) Uani 1 1 d . . .
C46 C 0.4163(2) 0.0670(2) 0.50272(17) 0.0378(10) Uani 1 1 d . . .
H46A H 0.3847 0.0291 0.4930 0.057 Uiso 1 1 calc R . .
H46B H 0.4234 0.0882 0.5396 0.057 Uiso 1 1 calc R . .
H46C H 0.4550 0.0459 0.5048 0.057 Uiso 1 1 calc R . .
P1 P 0.24787(5) 0.57918(6) 0.53506(4) 0.0301(2) Uani 1 1 d . . .
F11 F 0.24173(13) 0.66565(13) 0.52085(11) 0.0486(7) Uani 1 1 d . . .
F12 F 0.28950(12) 0.56894(15) 0.49931(10) 0.0484(6) Uani 1 1 d . . .
F13 F 0.18595(12) 0.56337(16) 0.47769(10) 0.0556(7) Uani 1 1 d . . .
F14 F 0.20635(13) 0.58962(16) 0.57104(11) 0.0565(7) Uani 1 1 d . . .
F15 F 0.31039(12) 0.59483(14) 0.59214(10) 0.0452(6) Uani 1 1 d . . .
F16 F 0.25381(15) 0.49289(13) 0.54965(11) 0.0562(8) Uani 1 1 d . . .
P2 P 0.5000 0.40650(8) 0.2500 0.0296(3) Uani 1 2 d S . .
F21 F 0.44928(15) 0.46864(18) 0.22073(16) 0.0845(12) Uani 1 1 d . . .
F22 F 0.48092(14) 0.40707(18) 0.30277(12) 0.0647(8) Uani 1 1 d . . .
F26 F 0.55155(14) 0.34521(18) 0.27932(16) 0.0818(11) Uani 1 1 d . . .
P3A P 0.4974(3) 0.17096(18) 0.7421(3) 0.0674(11) Uiso 0.393(2) 1 d PD A -1
F31A F 0.5104(4) 0.2575(3) 0.7551(5) 0.062(2) Uiso 0.393(2) 1 d PD A -1
F32A F 0.5663(5) 0.1540(7) 0.7928(5) 0.150(6) Uiso 0.393(2) 1 d PD A -1
F33A F 0.5208(7) 0.1764(9) 0.6905(6) 0.201(9) Uiso 0.393(2) 1 d PD A -1
F34A F 0.4274(4) 0.1921(6) 0.6970(4) 0.095(3) Uiso 0.393(2) 1 d PD A -1
F35A F 0.4701(4) 0.1742(5) 0.7945(4) 0.066(2) Uiso 0.393(2) 1 d PD A -1
F36A F 0.4812(5) 0.0857(5) 0.7310(5) 0.145(5) Uiso 0.393(2) 1 d PD A -1
P3B P 0.4887(7) 0.1582(7) 0.7029(6) 0.0674(11) Uiso 0.107(2) 1 d PD A -2
F31B F 0.5243(10) 0.2250(12) 0.7505(9) 0.062(2) Uiso 0.107(2) 1 d PD A -2
F32B F 0.5403(11) 0.0983(13) 0.7427(13) 0.150(6) Uiso 0.107(2) 1 d PD A -2
F33B F 0.5297(13) 0.1783(17) 0.6671(12) 0.201(9) Uiso 0.107(2) 1 d PD A -2
F34B F 0.4346(10) 0.2179(12) 0.6631(10) 0.095(3) Uiso 0.107(2) 1 d PD A -2
F35B F 0.4450(10) 0.1419(13) 0.7390(10) 0.066(2) Uiso 0.107(2) 1 d PD A -2
F36B F 0.4519(13) 0.0932(13) 0.6572(11) 0.145(5) Uiso 0.107(2) 1 d PD A -2

loop_
_atom_site_aniso_label
_atom_site_aniso_U_11
_atom_site_aniso_U_22
_atom_site_aniso_U_33
_atom_site_aniso_U_23
_atom_site_aniso_U_13
_atom_site_aniso_U_12
Ru1 0.02170(15) 0.02360(15) 0.02003(14) -0.00333(12) 0.00987(12) -0.00506(12)
Ru2 0.01974(15) 0.01967(14) 0.01999(14) -0.00054(12) 0.00870(11) -0.00158(12)
O1 0.0335(15) 0.0297(14) 0.0210(12) 0.0012(11) 0.0104(11) -0.0060(12)
O2 0.0274(14) 0.0256(13) 0.0257(13) 0.0048(11) 0.0118(11) -0.0035(11)
N1 0.0262(17) 0.0358(19) 0.0258(16) -0.0073(14) 0.0139(13) -0.0079(14)
N2 0.0247(16) 0.0238(16) 0.0276(16) -0.0079(13) 0.0131(14) -0.0053(13)
N3 0.0221(15) 0.0161(14) 0.0233(15) -0.0002(12) 0.0110(12) -0.0035(12)
N4 0.0267(16) 0.0225(15) 0.0183(14) -0.0001(12) 0.0083(13) -0.0021(13)
N5 0.0206(16) 0.0258(16) 0.0240(16) -0.0025(12) 0.0119(13) -0.0014(12)
N6 0.0228(16) 0.0270(17) 0.0349(18) -0.0059(14) 0.0141(14) -0.0023(13)
N7 0.0276(17) 0.0233(16) 0.0239(15) -0.0055(12) 0.0107(13) -0.0056(12)
N8 0.0276(17) 0.0317(17) 0.0235(15) -0.0052(14) 0.0130(13) -0.0081(14)
N9 0.0259(16) 0.0305(17) 0.0262(16) 0.0039(14) 0.0123(13) -0.0011(14)
N10 0.0235(16) 0.0200(14) 0.0241(15) -0.0060(13) 0.0110(12) -0.0031(12)
C1 0.028(2) 0.044(2) 0.0236(18) -0.0026(18) 0.0114(16) -0.0065(18)
C2 0.035(2) 0.061(3) 0.025(2) -0.0072(19) 0.0139(18) -0.007(2)
C3 0.043(3) 0.062(3) 0.031(2) -0.020(2) 0.019(2) -0.012(2)
C4 0.040(3) 0.049(3) 0.042(3) -0.019(2) 0.020(2) -0.010(2)
C5 0.026(2) 0.037(2) 0.036(2) -0.0142(18) 0.0185(17) -0.0120(17)
C6 0.0224(19) 0.029(2) 0.039(2) -0.0112(17) 0.0180(17) -0.0066(16)
C7 0.034(2) 0.032(2) 0.050(3) -0.018(2) 0.019(2) -0.0084(18)
C8 0.035(2) 0.021(2) 0.060(3) -0.0040(19) 0.022(2) -0.0014(17)
C9 0.032(2) 0.022(2) 0.047(2) 0.0042(17) 0.0180(19) -0.0008(16)
C10 0.024(2) 0.0209(18) 0.036(2) -0.0001(16) 0.0157(17) -0.0015(15)
C11 0.0230(19) 0.0188(17) 0.0293(19) 0.0028(15) 0.0131(16) -0.0002(14)
C12 0.0205(18) 0.0270(19) 0.0268(18) 0.0047(16) 0.0114(15) -0.0014(15)
C13 0.0213(19) 0.0259(19) 0.0202(17) 0.0030(14) 0.0112(15) -0.0001(14)
C14 0.0222(19) 0.030(2) 0.0198(18) 0.0025(15) 0.0108(15) 0.0008(15)
C15 0.027(2) 0.045(2) 0.0233(19) 0.0066(17) 0.0092(17) -0.0002(18)
C16 0.031(2) 0.062(3) 0.0166(18) -0.0027(19) 0.0120(16) 0.000(2)
C17 0.028(2) 0.045(2) 0.025(2) -0.0119(17) 0.0116(17) -0.0020(17)
C18 0.022(2) 0.036(2) 0.027(2) -0.0085(17) 0.0129(16) -0.0015(16)
C19 0.027(2) 0.029(2) 0.037(2) -0.0118(17) 0.0168(17) -0.0029(16)
C20 0.041(3) 0.045(3) 0.046(3) -0.019(2) 0.022(2) -0.003(2)
C21 0.054(3) 0.029(2) 0.071(3) -0.018(2) 0.034(3) -0.002(2)
C22 0.050(3) 0.024(2) 0.068(3) -0.003(2) 0.028(3) 0.0028(19)
C23 0.033(2) 0.026(2) 0.045(2) 0.0002(18) 0.0177(18) 0.0018(18)
C24 0.041(2) 0.033(2) 0.038(2) 0.0125(18) 0.0167(19) 0.0017(18)
C25 0.031(2) 0.042(2) 0.031(2) 0.0047(18) 0.0145(18) -0.0004(18)
C26 0.034(2) 0.049(3) 0.037(2) 0.011(2) 0.009(2) 0.006(2)
C27 0.024(2) 0.047(3) 0.044(2) -0.004(2) 0.0138(19) 0.0000(18)
C28 0.030(2) 0.035(2) 0.034(2) -0.0030(17) 0.0171(17) -0.0027(17)
C29 0.026(2) 0.0214(18) 0.0263(18) -0.0028(14) 0.0112(15) -0.0035(14)
C30 0.031(2) 0.033(2) 0.036(2) -0.0115(18) 0.0190(17) -0.0078(17)
C31 0.040(3) 0.047(3) 0.067(3) -0.023(2) 0.035(2) -0.010(2)
C32 0.035(3) 0.069(3) 0.080(4) -0.041(3) 0.037(3) -0.019(2)
C33 0.037(3) 0.056(3) 0.063(3) -0.031(2) 0.027(2) -0.022(2)
C34 0.031(2) 0.039(2) 0.037(2) -0.0153(18) 0.0185(19) -0.0077(18)
C35 0.031(2) 0.058(3) 0.060(3) 0.029(2) 0.020(2) 0.008(2)
C36 0.035(3) 0.087(4) 0.085(4) 0.053(3) 0.024(3) 0.019(3)
C37 0.027(2) 0.075(4) 0.073(4) 0.025(3) 0.020(2) 0.008(2)
C38 0.031(2) 0.045(3) 0.045(2) 0.006(2) 0.0201(19) -0.0054(19)
C39 0.033(2) 0.027(2) 0.034(2) 0.0007(16) 0.0140(17) 0.0011(16)
C40 0.0262(19) 0.0181(17) 0.0242(18) -0.0047(14) 0.0117(15) -0.0016(14)
C41 0.029(2) 0.0247(19) 0.034(2) -0.0050(16) 0.0186(17) -0.0087(16)
C42 0.025(2) 0.036(2) 0.036(2) -0.0077(17) 0.0155(17) -0.0015(17)
C43 0.027(2) 0.041(2) 0.034(2) 0.0055(18) 0.0099(17) 0.0040(17)
C44 0.028(2) 0.027(2) 0.034(2) 0.0057(16) 0.0162(17) 0.0023(15)
C45 0.0225(19) 0.028(2) 0.0245(19) 0.0025(15) 0.0102(15) -0.0033(15)
C46 0.043(3) 0.038(2) 0.029(2) 0.0080(18) 0.0123(19) -0.0019(19)
P1 0.0352(6) 0.0315(5) 0.0236(5) 0.0027(4) 0.0124(4) -0.0035(4)
F11 0.0612(18) 0.0306(13) 0.0603(17) 0.0130(12) 0.0317(14) 0.0054(11)
F12 0.0550(17) 0.0650(17) 0.0326(13) 0.0011(12) 0.0258(12) 0.0084(13)
F13 0.0450(16) 0.0727(18) 0.0327(14) 0.0113(13) 0.0004(12) -0.0147(13)
F14 0.0527(17) 0.079(2) 0.0519(16) 0.0056(14) 0.0354(14) -0.0046(14)
F15 0.0435(15) 0.0596(16) 0.0287(12) -0.0065(11) 0.0116(11) -0.0076(12)
F16 0.088(2) 0.0350(14) 0.0362(14) 0.0076(11) 0.0170(14) -0.0052(13)
P2 0.0335(8) 0.0282(7) 0.0314(8) 0.000 0.0178(6) 0.000
F21 0.077(2) 0.082(2) 0.129(3) 0.068(2) 0.076(2) 0.0500(18)
F22 0.065(2) 0.098(2) 0.0466(16) 0.0035(16) 0.0385(15) -0.0104(17)
F26 0.0579(19) 0.078(2) 0.119(3) 0.058(2) 0.047(2) 0.0319(17)

loop_
_atom_type_symbol
_atom_type_description
_atom_type_scat_dispersion_real
_atom_type_scat_dispersion_imag
_atom_type_scat_source
C C 0.0033 0.0016 'International Tables Vol C Tables 4.2.6.8 and 6.1.1.4'
H H 0.0000 0.0000 'International Tables Vol C Tables 4.2.6.8 and 6.1.1.4'
N N 0.0061 0.0033 'International Tables Vol C Tables 4.2.6.8 and 6.1.1.4'
Ru Ru -1.2594 0.8363 'International Tables Vol C Tables 4.2.6.8 and 6.1.1.4'
O O 0.0106 0.0060 'International Tables Vol C Tables 4.2.6.8 and 6.1.1.4'
P P 0.1023 0.0942 'International Tables Vol C Tables 4.2.6.8 and 6.1.1.4'
F F 0.0171 0.0103 'International Tables Vol C Tables 4.2.6.8 and 6.1.1.4'

loop_
_geom_angle_atom_site_label_1
_geom_angle_atom_site_label_2
_geom_angle_atom_site_label_3
_geom_angle
_geom_angle_site_symmetry_1
_geom_angle_site_symmetry_3
N2 Ru1 N3 79.06(12) . .
N2 Ru1 N1 79.97(12) . .
N3 Ru1 N1 159.03(12) . .
N2 Ru1 N8 90.85(12) . .
N3 Ru1 N8 89.03(11) . .
N1 Ru1 N8 91.51(12) . .
N2 Ru1 N7 93.06(12) . .
N3 Ru1 N7 91.88(11) . .
N1 Ru1 N7 89.00(12) . .
N8 Ru1 N7 176.09(12) . .
N2 Ru1 O1 174.97(11) . .
N3 Ru1 O1 105.97(10) . .
N1 Ru1 O1 95.00(11) . .
N8 Ru1 O1 89.04(11) . .
N7 Ru1 O1 87.05(11) . .
N5 Ru2 N4 79.36(12) . .
N5 Ru2 N9 93.51(12) . .
N4 Ru2 N9 90.54(13) . .
N5 Ru2 N6 80.21(12) . .
N4 Ru2 N6 159.55(12) . .
N9 Ru2 N6 89.75(12) . .
N5 Ru2 N10 90.12(12) . .
N4 Ru2 N10 91.95(12) . .
N9 Ru2 N10 175.92(12) . .
N6 Ru2 N10 89.05(11) . .
N5 Ru2 O2 175.46(11) . .
N4 Ru2 O2 105.16(11) . .
N9 Ru2 O2 86.98(11) . .
N6 Ru2 O2 95.28(11) . .
N10 Ru2 O2 89.25(10) . .
C45 O1 Ru1 142.3(2) . .
C45 O2 Ru2 143.7(2) . .
C1 N1 C5 118.9(3) . .
C1 N1 Ru1 127.6(3) . .
C5 N1 Ru1 113.4(3) . .
C10 N2 C6 121.6(3) . .
C10 N2 Ru1 119.8(2) . .
C6 N2 Ru1 118.5(3) . .
N4 N3 C11 108.8(3) . .
N4 N3 Ru1 136.5(2) . .
C11 N3 Ru1 114.6(2) . .
N3 N4 C13 107.9(3) . .
N3 N4 Ru2 136.6(2) . .
C13 N4 Ru2 115.5(2) . .
C14 N5 C18 121.5(3) . .
C14 N5 Ru2 119.9(2) . .
C18 N5 Ru2 118.5(2) . .
C23 N6 C19 118.7(3) . .
C23 N6 Ru2 128.7(3) . .
C19 N6 Ru2 112.5(2) . .
C29 N7 C25 117.1(3) . .
C29 N7 Ru1 122.6(2) . .
C25 N7 Ru1 120.3(3) . .
C34 N8 C30 117.5(3) . .
C34 N8 Ru1 118.5(3) . .
C30 N8 Ru1 123.9(2) . .
C35 N9 C39 116.8(4) . .
C35 N9 Ru2 120.2(3) . .
C39 N9 Ru2 123.1(3) . .
C44 N10 C40 116.9(3) . .
C44 N10 Ru2 122.7(2) . .
C40 N10 Ru2 120.3(2) . .
N1 C1 C2 122.2(4) . .
C3 C2 C1 118.6(4) . .
C4 C3 C2 120.1(4) . .
C3 C4 C5 119.6(4) . .
N1 C5 C4 120.6(4) . .
N1 C5 C6 115.3(3) . .
C4 C5 C6 124.2(4) . .
N2 C6 C7 119.5(4) . .
N2 C6 C5 112.7(3) . .
C7 C6 C5 127.7(4) . .
C8 C7 C6 119.7(4) . .
C7 C8 C9 121.0(4) . .
C8 C9 C10 118.5(4) . .
N2 C10 C9 119.8(3) . .
N2 C10 C11 111.8(3) . .
C9 C10 C11 128.4(4) . .
N3 C11 C12 109.1(3) . .
N3 C11 C10 114.6(3) . .
C12 C11 C10 136.2(3) . .
C13 C12 C11 104.2(3) . .
C13 C12 C24 129.0(3) . .
C11 C12 C24 126.8(3) . .
C12 C13 N4 109.9(3) . .
C12 C13 C14 136.6(3) . .
N4 C13 C14 113.4(3) . .
N5 C14 C15 120.2(3) . .
N5 C14 C13 111.8(3) . .
C15 C14 C13 128.0(3) . .
C16 C15 C14 118.1(4) . .
C17 C16 C15 121.0(3) . .
C18 C17 C16 119.9(4) . .
N5 C18 C17 119.3(4) . .
N5 C18 C19 112.9(3) . .
C17 C18 C19 127.7(3) . .
N6 C19 C20 120.5(4) . .
N6 C19 C18 115.7(3) . .
C20 C19 C18 123.8(4) . .
C21 C20 C19 120.2(4) . .
C20 C21 C22 119.5(4) . .
C21 C22 C23 118.8(4) . .
N6 C23 C22 122.4(4) . .
N7 C25 C26 122.8(4) . .
C27 C26 C25 119.4(4) . .
C28 C27 C26 118.1(4) . .
C27 C28 C29 119.3(4) . .
N7 C29 C28 123.3(3) . .
N8 C30 C31 122.7(4) . .
C32 C31 C30 119.6(4) . .
C31 C32 C33 117.9(4) . .
C34 C33 C32 120.0(4) . .
N8 C34 C33 122.3(4) . .
N9 C35 C36 122.9(4) . .
C37 C36 C35 120.3(5) . .
C36 C37 C38 118.1(4) . .
C37 C38 C39 119.1(4) . .
N9 C39 C38 122.8(4) . .
N10 C40 C41 122.7(3) . .
C42 C41 C40 119.4(4) . .
C41 C42 C43 118.6(4) . .
C42 C43 C44 119.3(4) . .
N10 C44 C43 123.0(4) . .
O2 C45 O1 128.7(3) . .
O2 C45 C46 115.4(3) . .
O1 C45 C46 116.0(3) . .
F13 P1 F15 179.34(17) . .
F13 P1 F16 89.70(15) . .
F15 P1 F16 90.25(14) . .
F13 P1 F12 89.52(15) . .
F15 P1 F12 89.83(14) . .
F16 P1 F12 90.31(16) . .
F13 P1 F11 90.43(15) . .
F15 P1 F11 89.62(14) . .
F16 P1 F11 179.54(17) . .
F12 P1 F11 90.13(15) . .
F13 P1 F14 90.67(16) . .
F15 P1 F14 89.98(14) . .
F16 P1 F14 89.77(16) . .
F12 P1 F14 179.79(18) . .
F11 P1 F14 89.79(15) . .
F21 P2 F21 88.9(3) 2_655 .
F21 P2 F26 90.3(2) 2_655 .
F21 P2 F26 179.11(18) . .
F21 P2 F26 179.10(18) 2_655 2_655
F21 P2 F26 90.3(2) . 2_655
F26 P2 F26 90.5(3) . 2_655
F21 P2 F22 91.01(17) 2_655 .
F21 P2 F22 88.45(17) . .
F26 P2 F22 91.95(18) . .
F26 P2 F22 88.57(17) 2_655 .
F21 P2 F22 88.45(17) 2_655 2_655
F21 P2 F22 91.01(17) . 2_655
F26 P2 F22 88.58(17) . 2_655
F26 P2 F22 91.95(18) 2_655 2_655
F22 P2 F22 179.2(3) . 2_655
F36A P3A F34A 90.5(6) . .
F36A P3A F31A 176.2(7) . .
F34A P3A F31A 87.9(5) . .
F36A P3A F32A 92.3(6) . .
F34A P3A F32A 173.9(7) . .
F31A P3A F32A 89.0(6) . .
F36A P3A F33A 92.9(6) . .
F34A P3A F33A 89.6(6) . .
F31A P3A F33A 90.5(6) . .
F32A P3A F33A 95.6(7) . .
F36A P3A F35A 91.9(5) . .
F34A P3A F35A 87.0(5) . .
F31A P3A F35A 84.6(5) . .
F32A P3A F35A 87.5(5) . .
F33A P3A F35A 174.2(6) . .
F33B P3B F36B 91.1(8) . .
F33B P3B F32B 92.4(8) . .
F36B P3B F32B 89.7(8) . .
F33B P3B F34B 89.4(8) . .
F36B P3B F34B 89.7(8) . .
F32B P3B F34B 178.2(10) . .
F33B P3B F35B 177.1(10) . .
F36B P3B F35B 90.3(8) . .
F32B P3B F35B 90.1(8) . .
F34B P3B F35B 88.1(8) . .
F33B P3B F31B 90.9(8) . .
F36B P3B F31B 178.0(10) . .
F32B P3B F31B 90.9(8) . .
F34B P3B F31B 89.6(7) . .
F35B P3B F31B 87.7(7) . .

loop_
_geom_bond_atom_site_label_1
_geom_bond_atom_site_label_2
_geom_bond_distance
_geom_bond_site_symmetry_2
Ru1 N2 1.950(3) .
Ru1 N3 2.024(3) .
Ru1 N1 2.063(3) .
Ru1 N8 2.097(3) .
Ru1 N7 2.099(3) .
Ru1 O1 2.131(3) .
Ru2 N5 1.945(3) .
Ru2 N4 2.013(3) .
Ru2 N9 2.084(3) .
Ru2 N6 2.084(3) .
Ru2 N10 2.092(3) .
Ru2 O2 2.131(2) .
O1 C45 1.262(4) .
O2 C45 1.258(4) .
N1 C1 1.349(5) .
N1 C5 1.370(5) .
N2 C10 1.360(5) .
N2 C6 1.375(4) .
N3 N4 1.327(4) .
N3 C11 1.384(4) .
N4 C13 1.386(4) .
N5 C14 1.358(4) .
N5 C18 1.369(4) .
N6 C23 1.343(5) .
N6 C19 1.364(5) .
N7 C29 1.333(5) .
N7 C25 1.346(5) .
N8 C34 1.347(5) .
N8 C30 1.345(5) .
N9 C35 1.325(5) .
N9 C39 1.345(5) .
N10 C44 1.350(4) .
N10 C40 1.350(4) .
C1 C2 1.391(5) .
C2 C3 1.381(6) .
C3 C4 1.371(6) .
C4 C5 1.398(5) .
C5 C6 1.464(6) .
C6 C7 1.384(6) .
C7 C8 1.371(6) .
C8 C9 1.394(6) .
C9 C10 1.399(5) .
C10 C11 1.446(5) .
C11 C12 1.399(5) .
C12 C13 1.389(5) .
C12 C24 1.494(5) .
C13 C14 1.471(5) .
C14 C15 1.399(5) .
C15 C16 1.389(6) .
C16 C17 1.376(6) .
C17 C18 1.381(5) .
C18 C19 1.472(5) .
C19 C20 1.386(5) .
C20 C21 1.371(6) .
C21 C22 1.371(7) .
C22 C23 1.388(6) .
C25 C26 1.380(6) .
C26 C27 1.379(6) .
C27 C28 1.376(6) .
C28 C29 1.382(5) .
C30 C31 1.378(6) .
C31 C32 1.375(6) .
C32 C33 1.382(6) .
C33 C34 1.373(6) .
C35 C36 1.380(6) .
C36 C37 1.347(7) .
C37 C38 1.374(6) .
C38 C39 1.381(5) .
C40 C41 1.380(5) .
C41 C42 1.374(5) .
C42 C43 1.376(6) .
C43 C44 1.377(5) .
C45 C46 1.509(5) .
P1 F13 1.589(2) .
P1 F15 1.592(2) .
P1 F16 1.594(3) .
P1 F12 1.597(3) .
P1 F11 1.595(3) .
P1 F14 1.600(3) .
P2 F21 1.572(3) 2_655
P2 F21 1.572(3) .
P2 F26 1.572(3) .
P2 F26 1.572(3) 2_655
P2 F22 1.583(3) .
P2 F22 1.583(3) 2_655
P3A F36A 1.582(9) .
P3A F34A 1.599(9) .
P3A F31A 1.598(7) .
P3A F32A 1.611(10) .
P3A F33A 1.624(11) .
P3A F35A 1.703(9) .
P3B F33B 1.617(15) .
P3B F36B 1.620(15) .
P3B F32B 1.620(15) .
P3B F34B 1.643(14) .
P3B F35B 1.661(14) .
P3B F31B 1.662(15) .
